data_7047868
loop_
_publ_author_name
'Chen, Lei'
'Song, Jingbo'
'Zhao, Wen'
'Yi, Gangji'
'Zhou, Zhikuan'
'Yuan, Aihua'
'Song, You'
'Wang, Zhenxing'
'Ouyang, Zhong-Wen'

_publ_section_title
;
 A mononuclear five-coordinate Co(ii) single molecule magnet with a spin
 crossover between the S = 1/2 and 3/2 states.
;
_journal_issue 46
_journal_name_full 'Dalton transactions (Cambridge, England : 2003)'
_journal_page_first 16596
_journal_page_last 16602
_journal_paper_doi 10.1039/c8dt03783c
_journal_volume 47
_journal_year 2018
_chemical_formula_sum 'C28 H36 Br2 Co N4'
_chemical_formula_weight 647.36
_space_group_crystal_system monoclinic
_space_group_IT_number 15
_space_group_name_Hall '-C 2yc'
_space_group_name_H-M_alt 'C 1 2/c 1'
_symmetry_space_group_name_Hall '-C 2yc'
_symmetry_space_group_name_H-M 'C 1 2/c 1'
_atom_sites_solution_hydrogens geom
_audit_creation_method SHELXL-2014/7
_audit_update_record
;
2018-10-18 deposited with the CCDC.
2018-10-23 downloaded from the CCDC.
;
_cell_angle_alpha 90
_cell_angle_beta 90.368(3)
_cell_angle_gamma 90
_cell_formula_units_Z 4
_cell_length_a 14.8629(13)
_cell_length_b 13.3642(12)
_cell_length_c 14.9295(15)
_cell_measurement_reflns_used 1834
_cell_measurement_temperature 296(2)
_cell_measurement_theta_max 25.55
_cell_measurement_theta_min 2.45
_cell_volume 2965.4(5)
_computing_cell_refinement 'Bruker SMART'
_computing_data_collection 'Bruker SMART'
_computing_data_reduction 'Bruker SAINT'
_computing_molecular_graphics 'Bruker SHELXTL'
_computing_publication_material 'Bruker SHELXTL'
_computing_structure_refinement 'SHELXL-2014/7 (Sheldrick, 2014)'
_computing_structure_solution 'SHELXS-97 (Sheldrick, 1990)'
_diffrn_ambient_temperature 296(2)
_diffrn_measured_fraction_theta_full 0.967
_diffrn_measured_fraction_theta_max 0.967
_diffrn_measurement_device_type 'CCD area detector'
_diffrn_measurement_method 'phi and omega scans'
_diffrn_radiation_type MoK\a
_diffrn_radiation_wavelength 0.71073
_diffrn_reflns_av_R_equivalents 0.0742
_diffrn_reflns_av_unetI/netI 0.0763
_diffrn_reflns_Laue_measured_fraction_full 0.967
_diffrn_reflns_Laue_measured_fraction_max 0.967
_diffrn_reflns_limit_h_max 17
_diffrn_reflns_limit_h_min -11
_diffrn_reflns_limit_k_max 15
_diffrn_reflns_limit_k_min -15
_diffrn_reflns_limit_l_max 17
_diffrn_reflns_limit_l_min -12
_diffrn_reflns_number 5417
_diffrn_reflns_point_group_measured_fraction_full 0.967
_diffrn_reflns_point_group_measured_fraction_max 0.967
_diffrn_reflns_theta_full 25.012
_diffrn_reflns_theta_max 25.012
_diffrn_reflns_theta_min 2.457
_exptl_absorpt_coefficient_mu 3.296
_exptl_absorpt_correction_T_max 0.3917
_exptl_absorpt_correction_T_min 0.3382
_exptl_absorpt_correction_type multi-scan
_exptl_absorpt_process_details sadabs
_exptl_crystal_density_diffrn 1.450
_exptl_crystal_description platelike
_exptl_crystal_F_000 1316
_exptl_crystal_size_max 0.420
_exptl_crystal_size_mid 0.400
_exptl_crystal_size_min 0.350
_refine_diff_density_max 1.347
_refine_diff_density_min -1.048
_refine_diff_density_rms 0.308
_refine_ls_extinction_coef 0.0018(5)
_refine_ls_extinction_expression Fc^*^=kFc[1+0.001xFc^2^\l^3^/sin(2\q)]^-1/4^
_refine_ls_extinction_method 'SHELXL-2014/7 (Sheldrick 2014'
_refine_ls_goodness_of_fit_ref 1.163
_refine_ls_hydrogen_treatment constr
_refine_ls_matrix_type full
_refine_ls_number_parameters 165
_refine_ls_number_reflns 2530
_refine_ls_number_restraints 12
_refine_ls_restrained_S_all 1.161
_refine_ls_R_factor_all 0.0880
_refine_ls_R_factor_gt 0.0523
_refine_ls_shift/su_max 0.000
_refine_ls_shift/su_mean 0.000
_refine_ls_structure_factor_coef Fsqd
_refine_ls_weighting_details 'w=1/[\s^2^(Fo^2^)+(0.1315P)^2^] where P=(Fo^2^+2Fc^2^)/3'
_refine_ls_weighting_scheme calc
_refine_ls_wR_factor_gt 0.1691
_refine_ls_wR_factor_ref 0.2066
_reflns_Friedel_coverage 0.000
_reflns_number_gt 2005
_reflns_number_total 2530
_reflns_threshold_expression 'I > 2\s(I)'
_cod_data_source_file c8dt03783c2.cif
_cod_data_source_block 1
_cod_depositor_comments 'Adding full bibliography for 7047868--7047869.cif.'
_cod_database_code 7047868
_shelx_shelxl_version_number 2014/7
_shelx_space_group_comment
;
The symmetry employed for this shelxl refinement is uniquely defined
by the following loop, which should always be used as a source of
symmetry information in preference to the above space-group names.
They are only intended as comments.
;
_shelx_estimated_absorpt_t_min 0.338
_shelx_estimated_absorpt_t_max 0.392

loop_
_space_group_symop_operation_xyz
'x, y, z'
'-x, y, -z+1/2'
'x+1/2, y+1/2, z'
'-x+1/2, y+1/2, -z+1/2'
'-x, -y, -z'
'x, -y, z-1/2'
'-x+1/2, -y+1/2, -z'
'x+1/2, -y+1/2, z-1/2'

loop_
_atom_site_label
_atom_site_type_symbol
_atom_site_fract_x
_atom_site_fract_y
_atom_site_fract_z
_atom_site_U_iso_or_equiv
_atom_site_adp_type
_atom_site_occupancy
_atom_site_site_symmetry_order
_atom_site_calc_flag
_atom_site_refinement_flags_posn
_atom_site_refinement_flags_adp
_atom_site_refinement_flags_occupancy
Co1 Co 0.5000 0.64367(8) 0.7500 0.0296(4) Uani 1 2 d S T P
Br1 Br 0.5000 0.45549(6) 0.7500 0.0385(4) Uani 1 2 d S TU P
Br2 Br 0.5000 0.97770(8) 0.7500 0.0587(4) Uani 1 2 d S TU P
N1 N 0.4464(3) 0.6746(4) 0.8776(3) 0.0310(10) Uani 1 1 d . . .
N2 N 0.3680(3) 0.6677(4) 0.6970(3) 0.0338(11) Uani 1 1 d . . .
C1 C 0.3430(4) 0.7570(5) 0.6645(4) 0.0397(14) Uani 1 1 d . . .
H1 H 0.3861 0.8075 0.6631 0.048 Uiso 1 1 calc R U .
C2 C 0.2577(4) 0.7794(5) 0.6328(4) 0.0389(14) Uani 1 1 d . . .
C3 C 0.1928(4) 0.7029(5) 0.6355(4) 0.0386(14) Uani 1 1 d . . .
C4 C 0.2189(3) 0.6122(5) 0.6700(4) 0.0403(14) Uani 1 1 d . . .
H4 H 0.1773 0.5603 0.6731 0.048 Uiso 1 1 calc R U .
C5 C 0.3056(4) 0.5964(5) 0.6999(3) 0.0393(13) Uani 1 1 d . . .
H5 H 0.3209 0.5340 0.7229 0.047 Uiso 1 1 calc R U .
C6 C 0.2358(5) 0.8833(6) 0.5992(5) 0.067(2) Uani 1 1 d . . .
H6A H 0.1872 0.9106 0.6334 0.100 Uiso 1 1 calc R U .
H6B H 0.2186 0.8800 0.5372 0.100 Uiso 1 1 calc R U .
H6C H 0.2878 0.9254 0.6057 0.100 Uiso 1 1 calc R U .
C7 C 0.0978(5) 0.7206(6) 0.6014(6) 0.065(2) Uani 1 1 d . . .
H7A H 0.0582 0.6714 0.6266 0.097 Uiso 1 1 calc R U .
H7B H 0.0967 0.7153 0.5373 0.097 Uiso 1 1 calc R U .
H7C H 0.0783 0.7862 0.6188 0.097 Uiso 1 1 calc R U .
C8 C 0.4259(4) 0.7684(5) 0.9011(4) 0.0391(14) Uani 1 1 d . . .
H8 H 0.4357 0.8190 0.8595 0.047 Uiso 1 1 calc R U .
C9 C 0.3910(4) 0.7951(5) 0.9836(4) 0.0421(15) Uani 1 1 d . . .
C10 C 0.3737(4) 0.7218(6) 1.0453(4) 0.0469(17) Uani 1 1 d . . .
C11 C 0.3935(4) 0.6217(6) 1.0217(4) 0.0476(16) Uani 1 1 d . . .
H11 H 0.3820 0.5699 1.0616 0.057 Uiso 1 1 calc R U .
C12 C 0.4302(4) 0.6016(5) 0.9387(4) 0.0415(14) Uani 1 1 d . . .
H12 H 0.4443 0.5358 0.9242 0.050 Uiso 1 1 calc R U .
C13 C 0.3743(5) 0.9067(7) 1.0026(5) 0.075(2) Uani 1 1 d . . .
H13A H 0.3108 0.9189 1.0056 0.113 Uiso 1 1 calc R U .
H13B H 0.3998 0.9462 0.9554 0.113 Uiso 1 1 calc R U .
H13C H 0.4020 0.9246 1.0586 0.113 Uiso 1 1 calc R U .
C14 C 0.3342(6) 0.7426(9) 1.1374(5) 0.082(3) Uani 1 1 d . . .
H14A H 0.3784 0.7756 1.1741 0.122 Uiso 1 1 calc R U .
H14B H 0.3172 0.6806 1.1649 0.122 Uiso 1 1 calc R U .
H14C H 0.2822 0.7847 1.1311 0.122 Uiso 1 1 calc R U .

loop_
_atom_site_aniso_label
_atom_site_aniso_U_11
_atom_site_aniso_U_22
_atom_site_aniso_U_33
_atom_site_aniso_U_23
_atom_site_aniso_U_13
_atom_site_aniso_U_12
Co1 0.0274(6) 0.0376(7) 0.0240(6) 0.000 0.0019(4) 0.000
Br1 0.0446(6) 0.0309(5) 0.0401(6) 0.000 0.0000(4) 0.000
Br2 0.0582(7) 0.0455(7) 0.0727(8) 0.000 0.0156(5) 0.000
N1 0.030(2) 0.034(3) 0.030(2) 0.002(2) 0.0015(18) 0.003(2)
N2 0.033(2) 0.040(3) 0.028(2) 0.002(2) 0.0012(18) 0.003(2)
C1 0.034(3) 0.044(4) 0.041(3) 0.007(3) 0.006(2) -0.003(3)
C2 0.039(3) 0.044(4) 0.034(3) 0.008(2) 0.005(2) 0.011(3)
C3 0.033(3) 0.049(4) 0.033(3) -0.012(3) -0.003(2) 0.008(3)
C4 0.032(3) 0.041(4) 0.047(3) -0.004(3) 0.002(2) -0.005(3)
C5 0.046(3) 0.033(3) 0.039(3) 0.000(3) 0.000(3) -0.001(3)
C6 0.067(4) 0.049(4) 0.084(5) 0.015(4) 0.000(4) 0.016(4)
C7 0.045(4) 0.073(6) 0.075(6) -0.001(4) -0.016(4) 0.010(4)
C8 0.044(3) 0.037(4) 0.037(3) 0.002(3) 0.000(3) 0.001(3)
C9 0.035(3) 0.054(4) 0.037(3) -0.011(3) -0.005(3) 0.013(3)
C10 0.032(3) 0.080(5) 0.029(3) -0.011(3) 0.000(2) 0.010(3)
C11 0.048(3) 0.066(5) 0.028(3) 0.009(3) 0.007(3) -0.001(3)
C12 0.053(3) 0.036(4) 0.035(3) -0.005(3) 0.000(3) 0.001(3)
C13 0.081(5) 0.066(6) 0.077(5) -0.026(5) -0.015(4) 0.031(5)
C14 0.070(5) 0.131(8) 0.044(4) -0.027(5) 0.002(4) 0.035(6)

loop_
_atom_type_symbol
_atom_type_description
_atom_type_scat_dispersion_real
_atom_type_scat_dispersion_imag
_atom_type_scat_source
C C 0.0033 0.0016 'International Tables Vol C Tables 4.2.6.8 and 6.1.1.4'
H H 0.0000 0.0000 'International Tables Vol C Tables 4.2.6.8 and 6.1.1.4'
N N 0.0061 0.0033 'International Tables Vol C Tables 4.2.6.8 and 6.1.1.4'
Br Br -0.2901 2.4595 'International Tables Vol C Tables 4.2.6.8 and 6.1.1.4'
Co Co 0.3494 0.9721 'International Tables Vol C Tables 4.2.6.8 and 6.1.1.4'

loop_
_geom_angle_atom_site_label_1
_geom_angle_atom_site_label_2
_geom_angle_atom_site_label_3
_geom_angle
_geom_angle_site_symmetry_1
_geom_angle_site_symmetry_3
N1 Co1 N1 157.4(3) 2_656 .
N1 Co1 N2 87.37(17) 2_656 2_656
N1 Co1 N2 89.26(17) . 2_656
N1 Co1 N2 89.26(17) 2_656 .
N1 Co1 N2 87.37(17) . .
N2 Co1 N2 162.7(3) 2_656 .
N1 Co1 Br1 101.28(13) 2_656 .
N1 Co1 Br1 101.28(13) . .
N2 Co1 Br1 98.65(13) 2_656 .
N2 Co1 Br1 98.64(13) . .
C8 N1 C12 117.1(5) . .
C8 N1 Co1 120.5(4) . .
C12 N1 Co1 122.4(4) . .
C5 N2 C1 117.3(5) . .
C5 N2 Co1 121.3(4) . .
C1 N2 Co1 121.3(4) . .
N2 C1 C2 124.6(6) . .
N2 C1 H1 117.7 . .
C2 C1 H1 117.7 . .
C1 C2 C3 117.4(6) . .
C1 C2 C6 120.5(6) . .
C3 C2 C6 122.1(6) . .
C4 C3 C2 117.5(5) . .
C4 C3 C7 121.6(6) . .
C2 C3 C7 120.9(6) . .
C3 C4 C5 121.2(6) . .
C3 C4 H4 119.4 . .
C5 C4 H4 119.4 . .
N2 C5 C4 122.1(6) . .
N2 C5 H5 119.0 . .
C4 C5 H5 119.0 . .
C2 C6 H6A 109.5 . .
C2 C6 H6B 109.5 . .
H6A C6 H6B 109.5 . .
C2 C6 H6C 109.5 . .
H6A C6 H6C 109.5 . .
H6B C6 H6C 109.5 . .
C3 C7 H7A 109.5 . .
C3 C7 H7B 109.5 . .
H7A C7 H7B 109.5 . .
C3 C7 H7C 109.5 . .
H7A C7 H7C 109.5 . .
H7B C7 H7C 109.5 . .
N1 C8 C9 124.1(6) . .
N1 C8 H8 117.9 . .
C9 C8 H8 117.9 . .
C10 C9 C8 119.1(6) . .
C10 C9 C13 122.6(6) . .
C8 C9 C13 118.3(6) . .
C9 C10 C11 117.9(5) . .
C9 C10 C14 123.4(7) . .
C11 C10 C14 118.7(7) . .
C12 C11 C10 119.4(6) . .
C12 C11 H11 120.3 . .
C10 C11 H11 120.3 . .
N1 C12 C11 122.3(6) . .
N1 C12 H12 118.8 . .
C11 C12 H12 118.8 . .
C9 C13 H13A 109.5 . .
C9 C13 H13B 109.5 . .
H13A C13 H13B 109.5 . .
C9 C13 H13C 109.5 . .
H13A C13 H13C 109.5 . .
H13B C13 H13C 109.5 . .
C10 C14 H14A 109.5 . .
C10 C14 H14B 109.5 . .
H14A C14 H14B 109.5 . .
C10 C14 H14C 109.5 . .
H14A C14 H14C 109.5 . .
H14B C14 H14C 109.5 . .

loop_
_geom_bond_atom_site_label_1
_geom_bond_atom_site_label_2
_geom_bond_distance
_geom_bond_site_symmetry_2
Co1 N1 2.110(4) 2_656
Co1 N1 2.110(4) .
Co1 N2 2.136(4) 2_656
Co1 N2 2.136(4) .
Co1 Br1 2.5149(13) .
N1 C8 1.339(8) .
N1 C12 1.357(8) .
N2 C5 1.330(7) .
N2 C1 1.340(8) .
C1 C2 1.383(8) .
C1 H1 0.9300 .
C2 C3 1.407(9) .
C2 C6 1.511(10) .
C3 C4 1.372(9) .
C3 C7 1.517(8) .
C4 C5 1.376(7) .
C4 H4 0.9300 .
C5 H5 0.9300 .
C6 H6A 0.9600 .
C6 H6B 0.9600 .
C6 H6C 0.9600 .
C7 H7A 0.9600 .
C7 H7B 0.9600 .
C7 H7C 0.9600 .
C8 C9 1.386(9) .
C8 H8 0.9300 .
C9 C10 1.370(10) .
C9 C13 1.538(11) .
C10 C11 1.415(10) .
C10 C14 1.523(9) .
C11 C12 1.384(8) .
C11 H11 0.9300 .
C12 H12 0.9300 .
C13 H13A 0.9600 .
C13 H13B 0.9600 .
C13 H13C 0.9600 .
C14 H14A 0.9600 .
C14 H14B 0.9600 .
C14 H14C 0.9600 .

loop_
_geom_torsion_atom_site_label_1
_geom_torsion_atom_site_label_2
_geom_torsion_atom_site_label_3
_geom_torsion_atom_site_label_4
_geom_torsion
C5 N2 C1 C2 -1.0(9)
Co1 N2 C1 C2 -177.0(5)
N2 C1 C2 C3 0.3(9)
N2 C1 C2 C6 178.7(6)
C1 C2 C3 C4 0.5(8)
C6 C2 C3 C4 -177.9(6)
C1 C2 C3 C7 -179.4(6)
C6 C2 C3 C7 2.2(9)
C2 C3 C4 C5 -0.6(8)
C7 C3 C4 C5 179.3(6)
C1 N2 C5 C4 0.8(8)
Co1 N2 C5 C4 176.8(4)
C3 C4 C5 N2 -0.1(9)
C12 N1 C8 C9 1.2(8)
Co1 N1 C8 C9 -179.6(4)
N1 C8 C9 C10 -1.7(9)
N1 C8 C9 C13 177.5(6)
C8 C9 C10 C11 0.7(9)
C13 C9 C10 C11 -178.5(6)
C8 C9 C10 C14 -179.1(6)
C13 C9 C10 C14 1.7(10)
C9 C10 C11 C12 0.8(9)
C14 C10 C11 C12 -179.4(6)
C8 N1 C12 C11 0.4(8)
Co1 N1 C12 C11 -178.7(4)
C10 C11 C12 N1 -1.4(9)
